data_4085311
loop_
_publ_author_name
'Serrano, J. Luis'
'P\'erez, Jos\'e'
'Garc\'ia, Luis'
'S\'anchez, Gregorio'
'Garc\'ia, Joaqu\'in'
'Lozano, Pedro'
'Zende, Vidya'
'Kapdi, Anant'

_publ_section_title
;
 N-Heterocyclic-Carbene Complexes Readily Prepared from
 Di-\m-hydroxopalladacycles Catalyze the Suzuki Arylation of
 9-Bromophenanthrene
;
_journal_issue 2
_journal_name_full Organometallics
_journal_page_first 522
_journal_paper_doi 10.1021/om501160n
_journal_volume 34
_journal_year 2015
_chemical_formula_moiety 'C19 H22 Br N3 Pd'
_chemical_formula_sum 'C19 H22 Br N3 Pd'
_chemical_formula_weight 478.71
_chemical_name_systematic
;
 ?
;
_space_group_IT_number 9
_symmetry_cell_setting monoclinic
_symmetry_space_group_name_Hall 'C -2yc'
_symmetry_space_group_name_H-M 'C 1 c 1'
_atom_sites_solution_hydrogens geom
_atom_sites_solution_primary direct
_atom_sites_solution_secondary difmap
_audit_creation_method SHELXL-97
_cell_angle_alpha 90.00
_cell_angle_beta 90.364(5)
_cell_angle_gamma 90.00
_cell_formula_units_Z 16
_cell_length_a 29.290(7)
_cell_length_b 29.304(8)
_cell_length_c 8.847(2)
_cell_measurement_temperature 100(2)
_cell_volume 7593(3)
_computing_structure_refinement 'SHELXL-97 (Sheldrick, 1997)'
_diffrn_ambient_temperature 100(2)
_diffrn_measured_fraction_theta_full 0.000
_diffrn_measured_fraction_theta_max 0.946
_diffrn_radiation_monochromator graphite
_diffrn_radiation_source 'fine-focus sealed tube'
_diffrn_radiation_type MoK\a
_diffrn_radiation_wavelength 0.71073
_diffrn_reflns_av_R_equivalents 0.0527
_diffrn_reflns_av_sigmaI/netI 0.0665
_diffrn_reflns_limit_h_max 39
_diffrn_reflns_limit_h_min -38
_diffrn_reflns_limit_k_max 39
_diffrn_reflns_limit_k_min -39
_diffrn_reflns_limit_l_max 11
_diffrn_reflns_limit_l_min -11
_diffrn_reflns_number 59274
_diffrn_reflns_theta_full 0.50
_diffrn_reflns_theta_max 28.67
_diffrn_reflns_theta_min 0.98
_exptl_absorpt_coefficient_mu 3.087
_exptl_absorpt_correction_T_max 0.6718
_exptl_absorpt_correction_T_min 0.4895
_exptl_absorpt_correction_type multi-scan
_exptl_absorpt_process_details SADABS
_exptl_crystal_colour pale-yellow
_exptl_crystal_density_diffrn 1.675
_exptl_crystal_density_method 'not measured'
_exptl_crystal_description block
_exptl_crystal_F_000 3808
_exptl_crystal_size_max 0.27
_exptl_crystal_size_mid 0.20
_exptl_crystal_size_min 0.14
_refine_diff_density_max 1.512
_refine_diff_density_min -1.426
_refine_diff_density_rms 0.118
_refine_ls_abs_structure_details 'Flack H D (1983), Acta Cryst. A39, 876-881'
_refine_ls_abs_structure_Flack 0.974(10)
_refine_ls_extinction_method none
_refine_ls_goodness_of_fit_ref 1.016
_refine_ls_hydrogen_treatment constr
_refine_ls_matrix_type full
_refine_ls_number_parameters 865
_refine_ls_number_reflns 17937
_refine_ls_number_restraints 62
_refine_ls_restrained_S_all 1.016
_refine_ls_R_factor_all 0.0744
_refine_ls_R_factor_gt 0.0628
_refine_ls_shift/su_max 0.058
_refine_ls_shift/su_mean 0.002
_refine_ls_structure_factor_coef Fsqd
_refine_ls_weighting_details 'calc w=1/[\s^2^(Fo^2^)+(0.0615P)^2^+105.5838P] where P=(Fo^2^+2Fc^2^)/3'
_refine_ls_weighting_scheme calc
_refine_ls_wR_factor_gt 0.1485
_refine_ls_wR_factor_ref 0.1560
_reflns_number_gt 15161
_reflns_number_total 17937
_reflns_threshold_expression >2sigma(I)
_cod_data_source_file om501160n_si_002.cif
_cod_data_source_block IIb
_cod_depositor_comments 'Adding full bibliography for 4085310--4085313.cif.'
_cod_original_sg_symbol_H-M Cc
_cod_database_code 4085311

loop_
_symmetry_equiv_pos_as_xyz
'x, y, z'
'x, -y, z+1/2'
'x+1/2, y+1/2, z'
'x+1/2, -y+1/2, z+1/2'

loop_
_atom_site_label
_atom_site_type_symbol
_atom_site_fract_x
_atom_site_fract_y
_atom_site_fract_z
_atom_site_U_iso_or_equiv
_atom_site_adp_type
_atom_site_occupancy
_atom_site_symmetry_multiplicity
_atom_site_calc_flag
_atom_site_refinement_flags
Pd1 Pd 0.45941(2) 0.11083(2) 0.45368(8) 0.02862(15) Uani 1 1 d .
Pd2 Pd 0.67895(2) 0.39011(2) 0.46656(8) 0.02965(16) Uani 1 1 d .
Pd3 Pd 0.42931(2) 0.35976(2) 0.66328(8) 0.03073(16) Uani 1 1 d .
Pd4 Pd 0.70843(2) 0.14018(2) 0.66251(8) 0.03098(16) Uani 1 1 d .
Br2 Br 0.72724(3) 0.38518(3) 0.22970(13) 0.0439(3) Uani 1 1 d .
Br3 Br 0.43411(3) 0.40710(3) 0.90322(14) 0.0461(3) Uani 1 1 d .
Br4 Br 0.70359(3) 0.09257(3) 0.90138(14) 0.0471(3) Uani 1 1 d .
Br1 Br 0.41269(3) 0.11556(3) 0.21176(13) 0.0423(3) Uani 1 1 d .
N1 N 0.5173(2) 0.1430(2) 0.3705(9) 0.0293(16) Uani 1 1 d .
N2 N 0.4124(3) 0.0310(3) 0.5846(17) 0.071(4) Uani 1 1 d .
N3 N 0.3713(3) 0.0907(3) 0.6106(14) 0.055(3) Uani 1 1 d .
N4 N 0.6211(2) 0.3576(2) 0.3761(8) 0.0266(15) Uani 1 1 d .
N5 N 0.7237(3) 0.4687(3) 0.6207(17) 0.071(4) Uani 1 1 d .
N6 N 0.7657(3) 0.4088(3) 0.6399(16) 0.062(3) Uani 1 1 d .
N7 N 0.4617(2) 0.3020(2) 0.7503(9) 0.0285(15) Uani 1 1 d .
N8 N 0.3499(3) 0.4053(3) 0.5210(19) 0.085(4) Uani 1 1 d U
N9 N 0.4095(3) 0.4472(3) 0.4979(16) 0.064(3) Uani 1 1 d U
N10 N 0.6760(2) 0.1982(2) 0.7492(9) 0.0288(15) Uani 1 1 d .
N11 N 0.7878(3) 0.0944(3) 0.518(2) 0.086(4) Uani 1 1 d U
N12 N 0.7275(3) 0.0529(3) 0.4984(18) 0.074(4) Uani 1 1 d U
C1 C 0.5228(3) 0.1615(3) 0.2308(11) 0.033(2) Uani 1 1 d .
H1 H 0.4974 0.1622 0.1637 0.040 Uiso 1 1 calc R
C2 C 0.5635(3) 0.1789(4) 0.1830(12) 0.037(2) Uani 1 1 d .
H2 H 0.5665 0.1907 0.0834 0.045 Uiso 1 1 calc R
C3 C 0.6008(3) 0.1793(3) 0.2829(11) 0.036(2) Uani 1 1 d .
H3 H 0.6291 0.1922 0.2534 0.043 Uiso 1 1 calc R
C4 C 0.5956(3) 0.1606(3) 0.4249(11) 0.0316(19) Uani 1 1 d .
H4 H 0.6206 0.1603 0.4938 0.038 Uiso 1 1 calc R
C5 C 0.5536(3) 0.1423(3) 0.4672(10) 0.0279(18) Uani 1 1 d .
C6 C 0.5440(3) 0.1222(3) 0.6157(10) 0.0238(16) Uani 1 1 d .
C7 C 0.5765(3) 0.1180(3) 0.7286(10) 0.0267(17) Uani 1 1 d .
H7 H 0.6070 0.1270 0.7087 0.032 Uiso 1 1 calc R
C8 C 0.5658(3) 0.1009(3) 0.8706(11) 0.0305(18) Uani 1 1 d .
H8 H 0.5886 0.0975 0.9466 0.037 Uiso 1 1 calc R
C9 C 0.5206(3) 0.0888(3) 0.8980(12) 0.035(2) Uani 1 1 d .
H9 H 0.5121 0.0786 0.9958 0.042 Uiso 1 1 calc R
C10 C 0.4876(3) 0.0914(3) 0.7841(12) 0.034(2) Uani 1 1 d .
H10 H 0.4572 0.0820 0.8050 0.041 Uiso 1 1 calc R
C11 C 0.4981(3) 0.1072(3) 0.6421(12) 0.032(2) Uani 1 1 d .
C12 C 0.4109(3) 0.0762(3) 0.5551(14) 0.043(3) Uani 1 1 d .
C13 C 0.4492(4) 0.0003(4) 0.537(2) 0.080(5) Uani 1 1 d .
H13A H 0.4427 -0.0307 0.5718 0.119 Uiso 1 1 calc R
H13B H 0.4782 0.0107 0.5808 0.119 Uiso 1 1 calc R
H13C H 0.4513 0.0005 0.4264 0.119 Uiso 1 1 calc R
C14 C 0.3734(5) 0.0176(5) 0.656(3) 0.140(12) Uani 1 1 d .
H14 H 0.3661 -0.0125 0.6874 0.168 Uiso 1 1 calc R
C15 C 0.3475(5) 0.0549(5) 0.674(3) 0.121(9) Uani 1 1 d .
H15 H 0.3185 0.0564 0.7212 0.145 Uiso 1 1 calc R
C16 C 0.3548(3) 0.1383(4) 0.6102(15) 0.045(3) Uani 1 1 d .
H16A H 0.3212 0.1381 0.5987 0.054 Uiso 1 1 calc R
H16B H 0.3676 0.1542 0.5213 0.054 Uiso 1 1 calc R
C17 C 0.3671(3) 0.1645(4) 0.7490(13) 0.042(2) Uani 1 1 d .
H17A H 0.4007 0.1657 0.7597 0.050 Uiso 1 1 calc R
H17B H 0.3547 0.1487 0.8388 0.050 Uiso 1 1 calc R
C18 C 0.3480(3) 0.2132(4) 0.7423(12) 0.039(2) Uani 1 1 d .
H18A H 0.3600 0.2285 0.6509 0.046 Uiso 1 1 calc R
H18B H 0.3143 0.2115 0.7314 0.046 Uiso 1 1 calc R
C19 C 0.3592(4) 0.2422(5) 0.8775(14) 0.054(3) Uani 1 1 d .
H19A H 0.3458 0.2726 0.8643 0.081 Uiso 1 1 calc R
H19B H 0.3924 0.2449 0.8878 0.081 Uiso 1 1 calc R
H19C H 0.3467 0.2280 0.9686 0.081 Uiso 1 1 calc R
C20 C 0.6163(3) 0.3401(3) 0.2378(11) 0.0318(19) Uani 1 1 d .
H20 H 0.6417 0.3405 0.1715 0.038 Uiso 1 1 calc R
C21 C 0.5753(3) 0.3211(4) 0.1876(12) 0.036(2) Uani 1 1 d .
H21 H 0.5728 0.3082 0.0894 0.044 Uiso 1 1 calc R
C22 C 0.5382(3) 0.3214(3) 0.2844(11) 0.034(2) Uani 1 1 d .
H22 H 0.5098 0.3091 0.2527 0.041 Uiso 1 1 calc R
C23 C 0.5430(3) 0.3399(3) 0.4273(11) 0.0312(19) Uani 1 1 d .
H23 H 0.5178 0.3402 0.4944 0.037 Uiso 1 1 calc R
C24 C 0.5846(3) 0.3581(3) 0.4729(10) 0.0279(18) Uani 1 1 d .
C25 C 0.5939(3) 0.3781(3) 0.6209(10) 0.0261(17) Uani 1 1 d .
C26 C 0.5609(3) 0.3819(3) 0.7309(10) 0.0273(18) Uani 1 1 d .
H26 H 0.5305 0.3728 0.7085 0.033 Uiso 1 1 calc R
C27 C 0.5714(3) 0.3988(3) 0.8737(11) 0.0325(19) Uani 1 1 d .
H27 H 0.5482 0.4021 0.9474 0.039 Uiso 1 1 calc R
C28 C 0.6161(3) 0.4106(3) 0.9074(12) 0.035(2) Uani 1 1 d .
H28 H 0.6242 0.4204 1.0064 0.042 Uiso 1 1 calc R
C29 C 0.6494(3) 0.4081(3) 0.7939(12) 0.033(2) Uani 1 1 d .
H29 H 0.6799 0.4170 0.8172 0.040 Uiso 1 1 calc R
C30 C 0.6393(3) 0.3930(3) 0.6503(11) 0.031(2) Uani 1 1 d .
C31 C 0.7266(3) 0.4248(3) 0.5765(15) 0.047(3) Uani 1 1 d .
C32 C 0.6865(4) 0.4995(4) 0.577(2) 0.066(4) Uani 1 1 d .
H32A H 0.6917 0.5296 0.6218 0.099 Uiso 1 1 calc R
H32B H 0.6574 0.4872 0.6123 0.099 Uiso 1 1 calc R
H32C H 0.6856 0.5024 0.4663 0.099 Uiso 1 1 calc R
C33 C 0.7600(5) 0.4800(5) 0.716(3) 0.132(11) Uani 1 1 d .
H33 H 0.7655 0.5089 0.7613 0.158 Uiso 1 1 calc R
C34 C 0.7855(5) 0.4424(5) 0.731(3) 0.117(9) Uani 1 1 d .
H34 H 0.8120 0.4392 0.7929 0.140 Uiso 1 1 calc R
C35 C 0.7833(3) 0.3621(3) 0.6284(15) 0.046(3) Uani 1 1 d .
H35A H 0.8171 0.3633 0.6232 0.056 Uiso 1 1 calc R
H35B H 0.7720 0.3483 0.5332 0.056 Uiso 1 1 calc R
C36 C 0.7700(3) 0.3322(4) 0.7578(12) 0.038(2) Uani 1 1 d .
H36A H 0.7803 0.3463 0.8537 0.046 Uiso 1 1 calc R
H36B H 0.7363 0.3296 0.7608 0.046 Uiso 1 1 calc R
C37 C 0.7902(3) 0.2857(4) 0.7442(12) 0.040(2) Uani 1 1 d .
H37A H 0.8238 0.2887 0.7362 0.048 Uiso 1 1 calc R
H37B H 0.7789 0.2715 0.6495 0.048 Uiso 1 1 calc R
C38 C 0.7794(4) 0.2540(5) 0.8756(15) 0.057(3) Uani 1 1 d .
H38A H 0.7936 0.2242 0.8584 0.085 Uiso 1 1 calc R
H38B H 0.7462 0.2502 0.8832 0.085 Uiso 1 1 calc R
H38C H 0.7913 0.2672 0.9697 0.085 Uiso 1 1 calc R
C39 C 0.4800(3) 0.2964(3) 0.8890(11) 0.035(2) Uani 1 1 d .
H39 H 0.4806 0.3217 0.9559 0.041 Uiso 1 1 calc R
C40 C 0.4979(3) 0.2554(3) 0.9381(11) 0.035(2) Uani 1 1 d .
H40 H 0.5101 0.2525 1.0374 0.042 Uiso 1 1 calc R
C41 C 0.4978(3) 0.2186(3) 0.8400(11) 0.036(2) Uani 1 1 d .
H41 H 0.5103 0.1902 0.8710 0.043 Uiso 1 1 calc R
C42 C 0.4795(3) 0.2236(3) 0.6970(11) 0.0311(19) Uani 1 1 d .
H42 H 0.4794 0.1986 0.6287 0.037 Uiso 1 1 calc R
C43 C 0.4610(3) 0.2658(3) 0.6525(10) 0.0264(17) Uani 1 1 d .
C44 C 0.4411(3) 0.2749(3) 0.5032(10) 0.0265(17) Uani 1 1 d .
C45 C 0.4372(3) 0.2420(3) 0.3925(10) 0.0288(18) Uani 1 1 d .
H45 H 0.4461 0.2115 0.4139 0.035 Uiso 1 1 calc R
C46 C 0.4203(3) 0.2531(3) 0.2492(10) 0.0313(19) Uani 1 1 d .
H46 H 0.4171 0.2303 0.1738 0.038 Uiso 1 1 calc R
C47 C 0.4081(3) 0.2984(3) 0.2181(13) 0.037(2) Uani 1 1 d .
H47 H 0.3981 0.3068 0.1197 0.044 Uiso 1 1 calc R
C48 C 0.4109(3) 0.3310(3) 0.3324(12) 0.036(2) Uani 1 1 d .
H48 H 0.4021 0.3615 0.3105 0.044 Uiso 1 1 calc R
C49 C 0.4261(3) 0.3205(3) 0.4773(11) 0.031(2) Uani 1 1 d .
C50 C 0.3944(3) 0.4076(3) 0.5607(17) 0.052(3) Uani 1 1 d U
C51 C 0.3195(4) 0.3684(4) 0.566(2) 0.092(7) Uani 1 1 d .
H51A H 0.2889 0.3740 0.5250 0.138 Uiso 1 1 calc R
H51B H 0.3180 0.3671 0.6769 0.138 Uiso 1 1 calc R
H51C H 0.3311 0.3394 0.5276 0.138 Uiso 1 1 calc R
C52 C 0.3372(5) 0.4427(5) 0.431(3) 0.137(8) Uani 1 1 d U
H52 H 0.3077 0.4486 0.3900 0.164 Uiso 1 1 calc R
C53 C 0.3742(5) 0.4683(5) 0.415(3) 0.130(7) Uani 1 1 d U
H53 H 0.3764 0.4957 0.3579 0.156 Uiso 1 1 calc R
C54 C 0.4567(3) 0.4644(3) 0.5079(15) 0.046(3) Uani 1 1 d .
H54A H 0.4715 0.4517 0.5994 0.055 Uiso 1 1 calc R
H54B H 0.4560 0.4980 0.5182 0.055 Uiso 1 1 calc R
C55 C 0.4846(3) 0.4518(3) 0.3704(13) 0.041(2) Uani 1 1 d .
H55A H 0.4694 0.4637 0.2782 0.049 Uiso 1 1 calc R
H55B H 0.4863 0.4182 0.3616 0.049 Uiso 1 1 calc R
C56 C 0.5325(3) 0.4713(3) 0.3826(12) 0.039(2) Uani 1 1 d .
H56A H 0.5470 0.4597 0.4762 0.046 Uiso 1 1 calc R
H56B H 0.5304 0.5049 0.3915 0.046 Uiso 1 1 calc R
C57 C 0.5627(5) 0.4596(4) 0.2485(16) 0.059(3) Uani 1 1 d .
H57A H 0.5930 0.4732 0.2635 0.089 Uiso 1 1 calc R
H57B H 0.5490 0.4717 0.1556 0.089 Uiso 1 1 calc R
H57C H 0.5657 0.4264 0.2404 0.089 Uiso 1 1 calc R
C58 C 0.6580(3) 0.2034(3) 0.8890(11) 0.0329(19) Uani 1 1 d .
H58 H 0.6580 0.1780 0.9558 0.040 Uiso 1 1 calc R
C59 C 0.6399(3) 0.2439(3) 0.9374(12) 0.036(2) Uani 1 1 d .
H59 H 0.6276 0.2464 1.0361 0.044 Uiso 1 1 calc R
C60 C 0.6397(3) 0.2813(3) 0.8398(11) 0.0332(19) Uani 1 1 d .
H60 H 0.6270 0.3096 0.8707 0.040 Uiso 1 1 calc R
C61 C 0.6584(3) 0.2763(3) 0.6957(10) 0.0291(18) Uani 1 1 d .
H61 H 0.6588 0.3014 0.6278 0.035 Uiso 1 1 calc R
C62 C 0.6765(3) 0.2344(3) 0.6521(10) 0.0264(17) Uani 1 1 d .
C63 C 0.6970(3) 0.2252(3) 0.5043(11) 0.0277(18) Uani 1 1 d .
C64 C 0.7008(3) 0.2585(3) 0.3937(10) 0.0281(18) Uani 1 1 d .
H64 H 0.6918 0.2890 0.4152 0.034 Uiso 1 1 calc R
C65 C 0.7179(3) 0.2477(3) 0.2511(11) 0.0318(19) Uani 1 1 d .
H65 H 0.7213 0.2706 0.1759 0.038 Uiso 1 1 calc R
C66 C 0.7300(3) 0.2027(3) 0.2214(12) 0.036(2) Uani 1 1 d .
H66 H 0.7404 0.1947 0.1234 0.043 Uiso 1 1 calc R
C67 C 0.7271(3) 0.1692(3) 0.3325(12) 0.036(2) Uani 1 1 d .
H67 H 0.7358 0.1388 0.3092 0.043 Uiso 1 1 calc R
C68 C 0.7116(3) 0.1794(3) 0.4776(11) 0.0301(19) Uani 1 1 d .
C69 C 0.7427(3) 0.0924(3) 0.5585(17) 0.055(3) Uani 1 1 d U
C70 C 0.8183(4) 0.1318(4) 0.561(2) 0.087(6) Uani 1 1 d .
H70A H 0.8487 0.1262 0.5191 0.130 Uiso 1 1 calc R
H70B H 0.8203 0.1336 0.6712 0.130 Uiso 1 1 calc R
H70C H 0.8062 0.1606 0.5207 0.130 Uiso 1 1 calc R
C71 C 0.7998(5) 0.0572(6) 0.434(4) 0.143(8) Uani 1 1 d U
H71 H 0.8291 0.0508 0.3944 0.171 Uiso 1 1 calc R
C72 C 0.7618(5) 0.0312(5) 0.419(3) 0.132(8) Uani 1 1 d U
H72 H 0.7593 0.0033 0.3650 0.159 Uiso 1 1 calc R
C73 C 0.6806(3) 0.0360(3) 0.5027(15) 0.046(3) Uani 1 1 d .
H73A H 0.6656 0.0482 0.5941 0.055 Uiso 1 1 calc R
H73B H 0.6814 0.0023 0.5122 0.055 Uiso 1 1 calc R
C74 C 0.6521(4) 0.0482(3) 0.3670(13) 0.043(2) Uani 1 1 d .
H74A H 0.6667 0.0363 0.2745 0.051 Uiso 1 1 calc R
H74B H 0.6501 0.0819 0.3580 0.051 Uiso 1 1 calc R
C75 C 0.6047(3) 0.0286(3) 0.3801(12) 0.037(2) Uani 1 1 d .
H75A H 0.5904 0.0407 0.4731 0.044 Uiso 1 1 calc R
H75B H 0.6070 -0.0049 0.3907 0.044 Uiso 1 1 calc R
C76 C 0.5733(5) 0.0398(4) 0.2430(14) 0.059(3) Uani 1 1 d .
H76A H 0.5432 0.0261 0.2587 0.088 Uiso 1 1 calc R
H76B H 0.5868 0.0273 0.1507 0.088 Uiso 1 1 calc R
H76C H 0.5702 0.0729 0.2330 0.088 Uiso 1 1 calc R

loop_
_atom_site_aniso_label
_atom_site_aniso_U_11
_atom_site_aniso_U_22
_atom_site_aniso_U_33
_atom_site_aniso_U_23
_atom_site_aniso_U_13
_atom_site_aniso_U_12
Pd1 0.0173(3) 0.0190(3) 0.0495(4) -0.0058(3) -0.0063(2) 0.0002(2)
Pd2 0.0182(3) 0.0193(3) 0.0516(4) 0.0069(3) 0.0094(3) 0.0013(2)
Pd3 0.0203(3) 0.0177(3) 0.0543(4) -0.0097(3) 0.0081(3) -0.0015(2)
Pd4 0.0192(3) 0.0171(3) 0.0566(4) 0.0094(3) -0.0063(3) -0.0011(2)
Br2 0.0315(5) 0.0290(5) 0.0717(7) 0.0082(5) 0.0269(5) 0.0037(4)
Br3 0.0298(5) 0.0320(5) 0.0767(8) -0.0290(5) 0.0105(5) -0.0047(4)
Br4 0.0288(4) 0.0306(5) 0.0817(8) 0.0292(5) -0.0075(5) -0.0029(4)
Br1 0.0293(4) 0.0291(5) 0.0680(7) -0.0065(4) -0.0218(4) 0.0022(4)
N1 0.023(3) 0.024(4) 0.041(4) -0.008(3) -0.002(3) 0.001(3)
N2 0.029(5) 0.022(4) 0.162(12) 0.005(6) 0.016(6) -0.005(3)
N3 0.024(4) 0.024(4) 0.119(9) 0.006(5) 0.013(5) -0.002(3)
N4 0.023(3) 0.026(4) 0.031(4) 0.009(3) 0.010(3) 0.004(3)
N5 0.029(5) 0.025(5) 0.158(12) -0.007(6) 0.000(6) -0.010(4)
N6 0.020(4) 0.035(5) 0.130(10) -0.016(6) -0.009(5) -0.004(3)
N7 0.022(3) 0.023(3) 0.041(4) -0.007(3) 0.007(3) 0.000(3)
N8 0.027(5) 0.028(5) 0.199(14) 0.021(7) -0.006(7) 0.007(4)
N9 0.031(5) 0.017(4) 0.144(10) 0.014(5) -0.002(5) 0.004(3)
N10 0.023(3) 0.026(4) 0.038(4) 0.007(3) -0.009(3) -0.002(3)
N11 0.027(5) 0.027(5) 0.204(14) -0.014(7) 0.010(6) 0.006(4)
N12 0.032(5) 0.022(4) 0.167(12) -0.016(6) 0.018(6) 0.004(4)
C1 0.027(4) 0.033(5) 0.040(5) -0.008(4) -0.007(4) 0.001(4)
C2 0.033(5) 0.037(5) 0.042(5) 0.000(4) -0.003(4) -0.002(4)
C3 0.026(4) 0.043(5) 0.038(5) 0.002(4) -0.005(4) -0.004(4)
C4 0.023(4) 0.031(5) 0.041(5) -0.002(4) -0.005(4) -0.002(3)
C5 0.021(4) 0.023(4) 0.039(5) -0.006(4) 0.002(3) 0.001(3)
C6 0.022(4) 0.017(4) 0.033(4) 0.000(3) -0.002(3) 0.003(3)
C7 0.020(4) 0.020(4) 0.039(5) 0.000(3) 0.002(3) -0.001(3)
C8 0.031(4) 0.027(4) 0.034(5) 0.001(4) 0.001(3) -0.002(3)
C9 0.031(5) 0.031(5) 0.044(6) 0.007(4) 0.003(4) 0.004(4)
C10 0.025(4) 0.025(4) 0.051(6) 0.010(4) 0.008(4) 0.003(3)
C11 0.021(4) 0.017(4) 0.056(6) 0.001(4) 0.001(4) 0.005(3)
C12 0.017(4) 0.027(5) 0.083(8) -0.005(5) -0.002(4) -0.003(3)
C13 0.042(7) 0.023(5) 0.173(17) 0.009(7) 0.014(8) 0.000(5)
C14 0.054(9) 0.034(8) 0.33(4) 0.043(13) 0.073(14) -0.001(6)
C15 0.039(7) 0.043(8) 0.28(3) 0.028(11) 0.077(12) -0.002(6)
C16 0.022(4) 0.037(5) 0.076(8) 0.002(5) 0.004(4) 0.000(4)
C17 0.025(4) 0.045(6) 0.055(6) 0.019(5) 0.008(4) 0.005(4)
C18 0.028(4) 0.042(6) 0.046(6) -0.002(4) 0.001(4) 0.005(4)
C19 0.041(6) 0.069(8) 0.053(7) -0.013(6) 0.007(5) -0.004(5)
C20 0.026(4) 0.032(5) 0.037(5) 0.008(4) 0.008(3) 0.004(3)
C21 0.032(5) 0.040(6) 0.037(5) 0.001(4) 0.004(4) 0.005(4)
C22 0.024(4) 0.039(5) 0.040(5) 0.003(4) -0.004(4) 0.000(4)
C23 0.025(4) 0.026(4) 0.042(5) 0.002(4) 0.003(4) -0.002(3)
C24 0.024(4) 0.026(4) 0.033(5) 0.010(4) 0.007(3) 0.002(3)
C25 0.021(4) 0.021(4) 0.037(5) 0.007(3) 0.006(3) 0.001(3)
C26 0.020(4) 0.028(4) 0.034(5) 0.004(3) 0.005(3) -0.002(3)
C27 0.033(4) 0.027(4) 0.038(5) 0.003(4) 0.004(4) -0.003(3)
C28 0.029(4) 0.031(5) 0.044(6) -0.006(4) -0.001(4) -0.003(4)
C29 0.028(4) 0.018(4) 0.054(6) 0.003(4) -0.003(4) 0.000(3)
C30 0.022(4) 0.019(4) 0.053(6) 0.003(4) 0.000(4) 0.000(3)
C31 0.021(4) 0.026(5) 0.095(9) 0.007(5) 0.007(5) -0.007(4)
C32 0.039(6) 0.025(5) 0.133(13) -0.001(7) 0.001(7) 0.001(4)
C33 0.039(7) 0.040(8) 0.32(3) -0.041(13) -0.052(13) -0.006(6)
C34 0.037(7) 0.047(8) 0.27(3) -0.026(12) -0.049(11) -0.012(6)
C35 0.022(4) 0.033(5) 0.084(9) -0.003(5) 0.001(5) -0.002(4)
C36 0.027(4) 0.045(6) 0.044(6) -0.009(4) -0.003(4) 0.006(4)
C37 0.029(5) 0.043(6) 0.048(6) -0.001(5) -0.001(4) 0.004(4)
C38 0.044(6) 0.068(8) 0.059(8) 0.008(6) 0.000(5) -0.003(6)
C39 0.034(5) 0.030(5) 0.040(5) -0.008(4) 0.002(4) -0.006(4)
C40 0.035(5) 0.032(5) 0.038(5) -0.005(4) 0.006(4) -0.001(4)
C41 0.041(5) 0.026(4) 0.041(5) -0.002(4) 0.004(4) 0.001(4)
C42 0.033(4) 0.025(4) 0.035(5) -0.003(4) 0.002(4) -0.001(4)
C43 0.025(4) 0.023(4) 0.031(5) -0.004(3) 0.011(3) -0.004(3)
C44 0.018(4) 0.023(4) 0.039(5) -0.007(3) 0.008(3) -0.005(3)
C45 0.027(4) 0.022(4) 0.038(5) 0.002(4) 0.002(3) 0.005(3)
C46 0.028(4) 0.033(5) 0.033(5) -0.003(4) -0.003(3) 0.001(3)
C47 0.029(4) 0.027(5) 0.054(6) 0.003(4) -0.008(4) -0.001(4)
C48 0.025(4) 0.023(4) 0.061(7) 0.010(4) -0.004(4) 0.000(3)
C49 0.020(4) 0.019(4) 0.056(6) 0.005(4) -0.003(4) -0.003(3)
C50 0.026(5) 0.025(5) 0.105(10) -0.014(5) 0.005(5) 0.000(4)
C51 0.020(5) 0.036(6) 0.22(2) 0.019(9) 0.005(8) -0.003(5)
C52 0.038(7) 0.049(8) 0.32(2) 0.065(12) -0.041(11) 0.005(6)
C53 0.046(8) 0.047(8) 0.29(2) 0.072(12) -0.036(11) 0.008(6)
C54 0.028(5) 0.021(5) 0.088(9) -0.001(5) -0.004(5) -0.003(4)
C55 0.044(5) 0.030(5) 0.049(6) 0.010(4) -0.012(4) -0.005(4)
C56 0.043(5) 0.032(5) 0.041(6) 0.002(4) 0.001(4) -0.006(4)
C57 0.070(8) 0.036(6) 0.072(8) 0.012(6) 0.015(7) 0.003(6)
C58 0.033(4) 0.028(4) 0.038(5) 0.010(4) -0.003(4) -0.007(4)
C59 0.034(5) 0.032(5) 0.043(6) 0.006(4) -0.004(4) -0.004(4)
C60 0.034(5) 0.025(4) 0.041(5) -0.001(4) -0.001(4) 0.002(3)
C61 0.030(4) 0.022(4) 0.035(5) 0.001(3) -0.001(4) 0.002(3)
C62 0.021(4) 0.024(4) 0.034(5) 0.002(3) -0.006(3) -0.003(3)
C63 0.017(4) 0.023(4) 0.043(5) 0.008(4) -0.005(3) -0.003(3)
C64 0.028(4) 0.018(4) 0.038(5) 0.004(3) -0.002(3) 0.003(3)
C65 0.029(4) 0.033(5) 0.033(5) 0.004(4) 0.004(3) 0.000(3)
C66 0.032(5) 0.030(5) 0.044(6) -0.006(4) 0.006(4) -0.002(4)
C67 0.026(4) 0.022(4) 0.059(6) -0.008(4) 0.005(4) 0.004(3)
C68 0.019(4) 0.016(4) 0.055(6) -0.005(4) -0.004(4) -0.003(3)
C69 0.026(5) 0.017(4) 0.123(11) 0.011(5) -0.003(6) -0.002(4)
C70 0.022(5) 0.037(6) 0.202(19) -0.011(9) 0.000(8) -0.003(5)
C71 0.039(7) 0.053(9) 0.34(2) -0.075(13) 0.047(12) 0.000(6)
C72 0.049(8) 0.041(8) 0.31(2) -0.078(11) 0.041(12) 0.003(6)
C73 0.035(5) 0.019(4) 0.083(8) 0.009(5) 0.003(5) 0.001(4)
C74 0.046(6) 0.025(5) 0.057(7) -0.003(4) 0.014(5) -0.006(4)
C75 0.045(5) 0.029(5) 0.038(5) -0.004(4) 0.003(4) -0.005(4)
C76 0.083(9) 0.041(6) 0.052(7) 0.000(5) -0.007(6) -0.001(6)

loop_
_atom_type_symbol
_atom_type_description
_atom_type_scat_dispersion_real
_atom_type_scat_dispersion_imag
_atom_type_scat_source
C C 0.0033 0.0016 'International Tables Vol C Tables 4.2.6.8 and 6.1.1.4'
H H 0.0000 0.0000 'International Tables Vol C Tables 4.2.6.8 and 6.1.1.4'
Br Br -0.2901 2.4595 'International Tables Vol C Tables 4.2.6.8 and 6.1.1.4'
N N 0.0061 0.0033 'International Tables Vol C Tables 4.2.6.8 and 6.1.1.4'
Pd Pd -0.9988 1.0072 'International Tables Vol C Tables 4.2.6.8 and 6.1.1.4'

loop_
_geom_angle_atom_site_label_1
_geom_angle_atom_site_label_2
_geom_angle_atom_site_label_3
_geom_angle
C12 Pd1 C11 90.0(4)
C12 Pd1 N1 171.3(4)
C11 Pd1 N1 82.0(3)
C12 Pd1 Br1 91.5(3)
C11 Pd1 Br1 178.4(3)
N1 Pd1 Br1 96.5(2)
C31 Pd2 C30 89.4(4)
C31 Pd2 N4 170.6(4)
C30 Pd2 N4 81.9(3)
C31 Pd2 Br2 92.3(3)
C30 Pd2 Br2 178.3(3)
N4 Pd2 Br2 96.47(19)
C50 Pd3 C49 90.5(4)
C50 Pd3 N7 171.4(4)
C49 Pd3 N7 81.7(3)
C50 Pd3 Br3 91.3(4)
C49 Pd3 Br3 178.1(3)
N7 Pd3 Br3 96.4(2)
C69 Pd4 C68 90.0(5)
C69 Pd4 N10 171.2(4)
C68 Pd4 N10 81.7(3)
C69 Pd4 Br4 91.7(4)
C68 Pd4 Br4 178.2(3)
N10 Pd4 Br4 96.5(2)
C1 N1 C5 118.7(7)
C1 N1 Pd1 127.1(6)
C5 N1 Pd1 114.0(6)
C12 N2 C14 110.2(10)
C12 N2 C13 124.6(10)
C14 N2 C13 125.0(11)
C12 N3 C15 110.6(9)
C12 N3 C16 125.8(9)
C15 N3 C16 123.5(9)
C20 N4 C24 119.9(8)
C20 N4 Pd2 127.2(6)
C24 N4 Pd2 112.8(6)
C31 N5 C33 110.8(11)
C31 N5 C32 123.9(11)
C33 N5 C32 125.3(11)
C31 N6 C34 110.1(10)
C31 N6 C35 126.3(9)
C34 N6 C35 123.4(11)
C39 N7 C43 119.1(8)
C39 N7 Pd3 127.8(6)
C43 N7 Pd3 113.0(6)
C50 N8 C52 111.3(11)
C50 N8 C51 123.7(12)
C52 N8 C51 125.1(11)
C50 N9 C53 110.4(10)
C50 N9 C54 125.1(10)
C53 N9 C54 124.4(11)
C58 N10 C62 119.4(8)
C58 N10 Pd4 127.2(6)
C62 N10 Pd4 113.2(6)
C71 N11 C69 111.1(11)
C71 N11 C70 125.4(11)
C69 N11 C70 123.5(11)
C69 N12 C72 110.8(11)
C69 N12 C73 126.2(10)
C72 N12 C73 122.9(11)
N1 C1 C2 122.6(9)
C1 C2 C3 119.0(10)
C4 C3 C2 118.9(9)
C3 C4 C5 119.9(8)
N1 C5 C4 120.8(8)
N1 C5 C6 114.5(7)
C4 C5 C6 124.6(8)
C7 C6 C11 119.8(8)
C7 C6 C5 123.2(7)
C11 C6 C5 116.9(8)
C6 C7 C8 121.9(8)
C7 C8 C9 117.9(9)
C10 C9 C8 121.1(9)
C11 C10 C9 121.4(8)
C10 C11 C6 117.8(8)
C10 C11 Pd1 130.3(7)
C6 C11 Pd1 111.9(7)
N3 C12 N2 105.5(9)
N3 C12 Pd1 129.6(7)
N2 C12 Pd1 124.8(7)
C15 C14 N2 107.2(12)
C14 C15 N3 106.5(11)
N3 C16 C17 114.1(10)
C16 C17 C18 111.2(9)
C19 C18 C17 114.7(9)
N4 C20 C21 122.1(8)
C22 C21 C20 118.5(9)
C23 C22 C21 119.5(9)
C22 C23 C24 120.0(8)
N4 C24 C23 120.0(8)
N4 C24 C25 115.0(8)
C23 C24 C25 125.0(8)
C26 C25 C30 120.2(9)
C26 C25 C24 122.6(8)
C30 C25 C24 117.2(8)
C25 C26 C27 121.3(8)
C28 C27 C26 119.2(9)
C27 C28 C29 119.4(9)
C30 C29 C28 122.1(8)
C29 C30 C25 117.6(8)
C29 C30 Pd2 129.9(7)
C25 C30 Pd2 112.5(7)
N5 C31 N6 105.2(10)
N5 C31 Pd2 126.1(8)
N6 C31 Pd2 128.1(8)
C34 C33 N5 106.9(13)
C33 C34 N6 106.8(14)
N6 C35 C36 113.6(10)
C37 C36 C35 111.6(9)
C36 C37 C38 114.2(9)
N7 C39 C40 122.8(9)
C39 C40 C41 118.8(9)
C42 C41 C40 119.4(9)
C41 C42 C43 119.9(8)
N7 C43 C42 120.0(8)
N7 C43 C44 115.6(8)
C42 C43 C44 124.3(8)
C45 C44 C49 121.1(9)
C45 C44 C43 123.0(8)
C49 C44 C43 115.9(8)
C44 C45 C46 120.7(8)
C45 C46 C47 119.1(9)
C48 C47 C46 119.6(9)
C49 C48 C47 122.4(8)
C48 C49 C44 116.9(9)
C48 C49 Pd3 129.9(7)
C44 C49 Pd3 113.1(7)
N8 C50 N9 104.5(11)
N8 C50 Pd3 126.0(8)
N9 C50 Pd3 129.1(8)
C53 C52 N8 106.9(13)
C52 C53 N9 106.9(14)
N9 C54 C55 112.3(10)
C54 C55 C56 110.7(9)
C55 C56 C57 113.7(10)
N10 C58 C59 122.4(9)
C58 C59 C60 119.2(10)
C59 C60 C61 118.7(9)
C62 C61 C60 119.8(8)
N10 C62 C61 120.4(8)
N10 C62 C63 115.0(8)
C61 C62 C63 124.6(8)
C64 C63 C68 121.3(9)
C64 C63 C62 122.2(8)
C68 C63 C62 116.5(8)
C63 C64 C65 120.5(8)
C66 C65 C64 118.6(9)
C65 C66 C67 121.3(9)
C66 C67 C68 121.2(8)
C67 C68 C63 117.0(8)
C67 C68 Pd4 130.1(7)
C63 C68 Pd4 112.9(7)
N12 C69 N11 104.5(11)
N12 C69 Pd4 129.1(8)
N11 C69 Pd4 126.2(8)
C72 C71 N11 106.8(13)
C71 C72 N12 106.8(13)
N12 C73 C74 114.6(10)
C73 C74 C75 110.8(9)
C74 C75 C76 113.6(9)

loop_
_geom_bond_atom_site_label_1
_geom_bond_atom_site_label_2
_geom_bond_distance
Pd1 C12 1.966(10)
Pd1 C11 2.012(10)
Pd1 N1 2.080(7)
Pd1 Br1 2.5367(13)
Pd2 C31 1.977(11)
Pd2 C30 2.005(10)
Pd2 N4 2.099(7)
Pd2 Br2 2.5397(13)
Pd3 C50 1.954(12)
Pd3 C49 2.009(10)
Pd3 N7 2.085(7)
Pd3 Br3 2.5389(13)
Pd4 C69 1.956(12)
Pd4 C68 2.002(10)
Pd4 N10 2.094(8)
Pd4 Br4 2.5370(14)
N1 C1 1.360(12)
N1 C5 1.360(11)
N2 C12 1.352(13)
N2 C14 1.367(18)
N2 C13 1.468(15)
N3 C12 1.331(13)
N3 C15 1.380(15)
N3 C16 1.476(13)
N4 C20 1.334(12)
N4 C24 1.373(10)
N5 C31 1.347(14)
N5 C33 1.39(2)
N5 C32 1.467(15)
N6 C31 1.355(14)
N6 C34 1.399(19)
N6 C35 1.467(14)
N7 C39 1.346(13)
N7 C43 1.369(11)
N8 C50 1.351(14)
N8 C52 1.40(2)
N8 C51 1.459(15)
N9 C50 1.362(15)
N9 C53 1.410(18)
N9 C54 1.472(13)
N10 C58 1.356(12)
N10 C62 1.366(11)
N11 C71 1.37(2)
N11 C69 1.371(14)
N11 C70 1.461(15)
N12 C69 1.349(15)
N12 C72 1.385(17)
N12 C73 1.462(14)
C1 C2 1.367(13)
C2 C3 1.399(13)
C3 C4 1.379(14)
C4 C5 1.395(12)
C5 C6 1.469(12)
C6 C7 1.380(12)
C6 C11 1.436(11)
C7 C8 1.390(13)
C8 C9 1.394(13)
C9 C10 1.393(14)
C10 C11 1.376(14)
C14 C15 1.34(2)
C16 C17 1.490(17)
C17 C18 1.535(14)
C18 C19 1.501(15)
C20 C21 1.393(13)
C21 C22 1.388(13)
C22 C23 1.382(14)
C23 C24 1.387(12)
C24 C25 1.458(13)
C25 C26 1.379(11)
C25 C30 1.424(12)
C26 C27 1.389(13)
C27 C28 1.387(13)
C28 C29 1.406(14)
C29 C30 1.375(14)
C33 C34 1.34(2)
C35 C36 1.496(16)
C36 C37 1.491(14)
C37 C38 1.523(16)
C39 C40 1.381(14)
C40 C41 1.383(13)
C41 C42 1.379(14)
C42 C43 1.405(13)
C43 C44 1.464(13)
C44 C45 1.379(12)
C44 C49 1.424(12)
C45 C46 1.396(13)
C46 C47 1.401(13)
C47 C48 1.393(15)
C48 C49 1.389(14)
C52 C53 1.33(2)
C54 C55 1.515(16)
C55 C56 1.519(14)
C56 C57 1.525(16)
C58 C59 1.370(14)
C59 C60 1.395(13)
C60 C61 1.399(13)
C61 C62 1.392(12)
C62 C63 1.467(13)
C63 C64 1.389(12)
C63 C68 1.427(12)
C64 C65 1.397(13)
C65 C66 1.390(13)
C66 C67 1.393(14)
C67 C68 1.397(14)
C71 C72 1.35(2)
C73 C74 1.502(16)
C74 C75 1.506(14)
C75 C76 1.552(16)
